data_7219673
loop_
_publ_author_name
'Katzsch, Felix'
'Weber, Edwin'

_publ_section_title
;
 Crystalline inclusion properties of new pyridine and thiophene modified
 wheel-and-axle diol hosts
;
_journal_issue 13
_journal_name_full CrystEngComm
_journal_page_first 2737
_journal_paper_doi 10.1039/C5CE00180C
_journal_volume 17
_journal_year 2015
_chemical_formula_moiety 'C24 H18 O2 S4, C4 H8 O2'
_chemical_formula_sum 'C28 H26 O4 S4'
_chemical_formula_weight 554.73
_chemical_name_systematic '1,4-Bis[di(thien-2-yl)hydroxymethyl]benzene dioxane solvate'
_chemical_properties_physical 'Air-sensitive, Heat-sensitive'
_space_group_IT_number 2
_symmetry_cell_setting triclinic
_symmetry_space_group_name_Hall '-P 1'
_symmetry_space_group_name_H-M 'P -1'
_atom_sites_solution_hydrogens geom
_atom_sites_solution_primary direct
_atom_sites_solution_secondary difmap
_audit_creation_method SHELXL-97
_audit_update_record
;
2014-08-22 deposited with the CCDC.
2015-02-25 downloaded from the CCDC.
;
_cell_angle_alpha 109.7130(10)
_cell_angle_beta 90.6290(10)
_cell_angle_gamma 115.9310(10)
_cell_formula_units_Z 1
_cell_length_a 7.91030(10)
_cell_length_b 8.5838(2)
_cell_length_c 11.5231(2)
_cell_measurement_reflns_used 8045
_cell_measurement_temperature 100(2)
_cell_measurement_theta_max 36.46
_cell_measurement_theta_min 2.76
_cell_volume 650.70(2)
_computing_cell_refinement 'Bruker SAINT'
_computing_data_collection 'Bruker APEX2'
_computing_data_reduction 'Bruker SAINT'
_computing_molecular_graphics 'Bruker SHELXTL'
_computing_publication_material 'Bruker SHELXTL'
_computing_structure_refinement 'SHELXL-97 (Sheldrick, 2008)'
_computing_structure_solution 'SHELXS-97 (Sheldrick, 2008)'
_diffrn_ambient_temperature 100(2)
_diffrn_measured_fraction_theta_full 0.999
_diffrn_measured_fraction_theta_max 0.999
_diffrn_measurement_device_type 'Bruker APEX-II CCD'
_diffrn_measurement_method '\f and \w scans'
_diffrn_radiation_monochromator graphite
_diffrn_radiation_source 'fine-focus sealed tube'
_diffrn_radiation_type MoK\a
_diffrn_radiation_wavelength 0.71073
_diffrn_reflns_av_R_equivalents 0.0211
_diffrn_reflns_av_sigmaI/netI 0.0145
_diffrn_reflns_limit_h_max 9
_diffrn_reflns_limit_h_min -9
_diffrn_reflns_limit_k_max 10
_diffrn_reflns_limit_k_min -10
_diffrn_reflns_limit_l_max 13
_diffrn_reflns_limit_l_min -13
_diffrn_reflns_number 11662
_diffrn_reflns_theta_full 25.00
_diffrn_reflns_theta_max 25.00
_diffrn_reflns_theta_min 2.76
_exptl_absorpt_coefficient_mu 0.399
_exptl_absorpt_correction_T_max 0.9537
_exptl_absorpt_correction_T_min 0.8697
_exptl_absorpt_correction_type multi-scan
_exptl_absorpt_process_details 'SADABS (Sheldrick, 2004)'
_exptl_crystal_colour colourless
_exptl_crystal_density_diffrn 1.416
_exptl_crystal_density_method 'not measured'
_exptl_crystal_description piece
_exptl_crystal_F_000 290
_exptl_crystal_recrystallization_method 'Re-crystallisation from solvent: 1,4-dioxane'
_exptl_crystal_size_max 0.36
_exptl_crystal_size_mid 0.19
_exptl_crystal_size_min 0.12
_refine_diff_density_max 0.533
_refine_diff_density_min -0.323
_refine_diff_density_rms 0.050
_refine_ls_extinction_method none
_refine_ls_goodness_of_fit_ref 1.042
_refine_ls_hydrogen_treatment constr
_refine_ls_matrix_type full
_refine_ls_number_parameters 177
_refine_ls_number_reflns 2294
_refine_ls_number_restraints 26
_refine_ls_restrained_S_all 1.036
_refine_ls_R_factor_all 0.0349
_refine_ls_R_factor_gt 0.0324
_refine_ls_shift/su_max 0.004
_refine_ls_shift/su_mean 0.000
_refine_ls_structure_factor_coef Fsqd
_refine_ls_weighting_details 'calc w=1/[\s^2^(Fo^2^)+(0.0323P)^2^+0.7216P] where P=(Fo^2^+2Fc^2^)/3'
_refine_ls_weighting_scheme calc
_refine_ls_wR_factor_gt 0.0785
_refine_ls_wR_factor_ref 0.0795
_reflns_number_gt 2136
_reflns_number_total 2294
_reflns_threshold_expression >2\s(I)
_cod_data_source_file c5ce00180c3.cif
_cod_data_source_block feka_84_tricp
_cod_depositor_comments
;
The following automatic conversions were performed:

'_symmetry_cell_setting' value 'Triclinic' changed to 'triclinic'
according to
/usr/data/users/saulius/crontab/automatic-downloads/rss-feeds/RSC/lib/dictionaries/cif_core.dic
dictionary named 'cif_core.dic' version 2.4.2 from 2011-04-26.

Automatic conversion script
Id: cif_fix_values 3086 2015-02-26 13:12:21Z robertas 

 Adding full bibliography for 7219669--7219676.cif.
;
_cod_original_sg_symbol_H-M 'P-1   '
_cod_database_code 7219673

loop_
_symmetry_equiv_pos_as_xyz
'x, y, z'
'-x, -y, -z'

loop_
_atom_site_label
_atom_site_type_symbol
_atom_site_fract_x
_atom_site_fract_y
_atom_site_fract_z
_atom_site_U_iso_or_equiv
_atom_site_adp_type
_atom_site_occupancy
_atom_site_symmetry_multiplicity
_atom_site_calc_flag
_atom_site_refinement_flags
_atom_site_disorder_assembly
_atom_site_disorder_group
O1 O 0.68504(17) 0.80321(17) 0.33086(11) 0.0147(3) Uani 1 1 d . . .
H1 H 0.6576 0.7039 0.3423 0.022 Uiso 1 1 calc R . .
S1 S 0.74392(7) 1.13528(6) 0.29751(5) 0.02085(15) Uani 1 1 d . . .
S2 S 1.08391(14) 0.86401(15) 0.39013(7) 0.0152(2) Uani 0.798(4) 1 d P A 1
C6 C 1.0468(14) 0.7090(13) 0.1490(10) 0.057(4) Uani 0.798(4) 1 d P A 1
H6 H 1.0003 0.6562 0.0612 0.068 Uiso 0.798(4) 1 calc PR A 1
S2B S 1.0505(7) 0.7048(8) 0.1398(6) 0.0110(12) Uani 0.202(4) 1 d PU A 2
C6B C 1.063(3) 0.851(3) 0.3620(17) 0.0145(4) Uani 0.202(4) 1 d PU A 2
H6B H 1.0366 0.9087 0.4405 0.017 Uiso 0.202(4) 1 calc PR A 2
C1 C 0.8468(2) 0.9971(2) 0.22305(16) 0.0151(4) Uani 1 1 d . . .
C2 C 0.9837(3) 1.0844(3) 0.16354(17) 0.0173(4) Uani 1 1 d . . .
H2 H 1.0564 1.0309 0.1169 0.021 Uiso 1 1 calc R . .
C3 C 1.0058(3) 1.2634(3) 0.17880(17) 0.0209(4) Uani 1 1 d . . .
H3 H 1.0949 1.3425 0.1432 0.025 Uiso 1 1 calc R . .
C4 C 0.8873(3) 1.3101(3) 0.24919(18) 0.0220(4) Uani 1 1 d . . .
H4 H 0.8838 1.4254 0.2694 0.026 Uiso 1 1 calc R . .
C5 C 0.9537(2) 0.7774(2) 0.24331(17) 0.0145(4) Uani 1 1 d U . .
C7 C 1.2230(3) 0.7325(3) 0.2081(2) 0.0267(5) Uani 1 1 d . . .
H7 H 1.3078 0.6960 0.1628 0.032 Uiso 1 1 calc R A 1
C8 C 1.2544(3) 0.8121(3) 0.3347(2) 0.0273(5) Uani 1 1 d . A .
H8 H 1.3636 0.8362 0.3872 0.033 Uiso 1 1 calc R B 1
C9 C 0.7791(2) 0.8036(2) 0.22514(16) 0.0140(4) Uani 1 1 d . A .
C10 C 0.6375(2) 0.6475(2) 0.10521(16) 0.0135(4) Uani 1 1 d . . .
C12 C 0.5636(2) 0.4628(2) 0.09408(16) 0.0151(4) Uani 1 1 d . . .
H12 H 0.6066 0.4358 0.1586 0.018 Uiso 1 1 calc R . .
C11 C 0.5717(2) 0.6836(2) 0.00913(16) 0.0153(4) Uani 1 1 d . . .
H11 H 0.6198 0.8089 0.0145 0.018 Uiso 1 1 calc R . .
O1G O 0.61281(18) 0.50336(18) 0.40516(12) 0.0190(3) Uani 1 1 d . . .
C2G C 0.4205(3) 0.3564(3) 0.38192(18) 0.0218(4) Uani 1 1 d . . .
H2G1 H 0.4226 0.2509 0.3980 0.026 Uiso 1 1 calc R . .
H2G2 H 0.3616 0.3098 0.2928 0.026 Uiso 1 1 calc R . .
C1G C 0.6977(3) 0.5740(3) 0.53509(17) 0.0206(4) Uani 1 1 d . . .
H1G1 H 0.8290 0.6776 0.5516 0.025 Uiso 1 1 calc R . .
H1G2 H 0.7060 0.4733 0.5544 0.025 Uiso 1 1 calc R . .

loop_
_atom_site_aniso_label
_atom_site_aniso_U_11
_atom_site_aniso_U_22
_atom_site_aniso_U_33
_atom_site_aniso_U_23
_atom_site_aniso_U_13
_atom_site_aniso_U_12
O1 0.0171(6) 0.0161(6) 0.0123(6) 0.0056(5) 0.0049(5) 0.0088(5)
S1 0.0200(3) 0.0177(2) 0.0261(3) 0.0070(2) 0.00527(19) 0.0108(2)
S2 0.0129(4) 0.0170(4) 0.0133(5) 0.0043(4) -0.0026(3) 0.0062(3)
C6 0.063(6) 0.044(6) 0.060(7) 0.024(5) -0.003(4) 0.019(5)
S2B 0.006(2) 0.009(2) 0.019(2) 0.0022(18) 0.0007(18) 0.0062(19)
C6B 0.0136(8) 0.0126(8) 0.0165(9) 0.0057(7) 0.0023(7) 0.0052(7)
C1 0.0146(8) 0.0142(9) 0.0134(8) 0.0020(7) -0.0020(7) 0.0066(7)
C2 0.0195(9) 0.0155(9) 0.0150(9) 0.0043(7) 0.0011(7) 0.0077(7)
C3 0.0246(10) 0.0170(9) 0.0182(9) 0.0082(8) -0.0004(8) 0.0063(8)
C4 0.0241(10) 0.0150(9) 0.0255(10) 0.0063(8) -0.0035(8) 0.0092(8)
C5 0.0136(8) 0.0126(8) 0.0165(9) 0.0057(7) 0.0023(7) 0.0052(7)
C7 0.0212(10) 0.0220(10) 0.0440(13) 0.0154(9) 0.0171(10) 0.0138(8)
C8 0.0161(9) 0.0201(10) 0.0438(13) 0.0166(9) -0.0043(9) 0.0039(8)
C9 0.0143(8) 0.0142(9) 0.0131(8) 0.0044(7) 0.0030(7) 0.0069(7)
C10 0.0115(8) 0.0160(9) 0.0126(8) 0.0045(7) 0.0036(6) 0.0067(7)
C12 0.0155(9) 0.0176(9) 0.0133(9) 0.0073(7) 0.0012(7) 0.0078(7)
C11 0.0172(9) 0.0132(8) 0.0159(9) 0.0059(7) 0.0037(7) 0.0070(7)
O1G 0.0153(6) 0.0218(7) 0.0160(6) 0.0092(5) 0.0023(5) 0.0039(5)
C2G 0.0162(9) 0.0204(10) 0.0184(9) 0.0057(8) 0.0010(7) 0.0011(8)
C1G 0.0158(9) 0.0238(10) 0.0185(9) 0.0109(8) -0.0001(7) 0.0043(8)

loop_
_atom_type_symbol
_atom_type_description
_atom_type_scat_dispersion_real
_atom_type_scat_dispersion_imag
_atom_type_scat_source
C C 0.0033 0.0016 'International Tables Vol C Tables 4.2.6.8 and 6.1.1.4'
H H 0.0000 0.0000 'International Tables Vol C Tables 4.2.6.8 and 6.1.1.4'
O O 0.0106 0.0060 'International Tables Vol C Tables 4.2.6.8 and 6.1.1.4'
S S 0.1246 0.1234 'International Tables Vol C Tables 4.2.6.8 and 6.1.1.4'

loop_
_geom_angle_atom_site_label_1
_geom_angle_atom_site_label_2
_geom_angle_atom_site_label_3
_geom_angle
_geom_angle_site_symmetry_1
_geom_angle_site_symmetry_3
C9 O1 H1 109.5 . .
C4 S1 C1 91.91(9) . .
C8 S2 C5 92.73(10) . .
C5 C6 C7 109.3(7) . .
C5 C6 H6 125.3 . .
C7 C6 H6 125.3 . .
C7 S2B C5 103.6(4) . .
C5 C6B C8 104.2(12) . .
C5 C6B H6B 127.9 . .
C8 C6B H6B 127.9 . .
C2 C1 C9 128.08(16) . .
C2 C1 S1 110.78(14) . .
C9 C1 S1 121.11(13) . .
C1 C2 C3 112.73(17) . .
C1 C2 H2 123.6 . .
C3 C2 H2 123.6 . .
C4 C3 C2 113.12(17) . .
C4 C3 H3 123.4 . .
C2 C3 H3 123.4 . .
C3 C4 S1 111.46(14) . .
C3 C4 H4 124.3 . .
S1 C4 H4 124.3 . .
C6B C5 C6 110.6(10) . .
C6B C5 C9 120.9(9) . .
C6 C5 C9 127.7(5) . .
C6B C5 S2B 112.0(10) . .
C9 C5 S2B 126.2(3) . .
C6 C5 S2 111.3(5) . .
C9 C5 S2 120.36(13) . .
S2B C5 S2 112.7(3) . .
C8 C7 S2B 117.1(3) . .
C8 C7 C6 112.9(4) . .
C8 C7 H7 123.6 . .
S2B C7 H7 119.3 . .
C6 C7 H7 123.6 . .
C7 C8 S2 113.79(15) . .
C7 C8 C6B 102.9(6) . .
C7 C8 H8 123.1 . .
S2 C8 H8 123.1 . .
C6B C8 H8 134.0 . .
O1 C9 C1 105.53(13) . .
O1 C9 C5 110.65(14) . .
C1 C9 C5 107.98(14) . .
O1 C9 C10 109.34(13) . .
C1 C9 C10 112.55(14) . .
C5 C9 C10 110.68(14) . .
C12 C10 C11 118.12(16) . .
C12 C10 C9 118.87(15) . .
C11 C10 C9 122.92(16) . .
C10 C12 C11 121.56(16) . 2_665
C10 C12 H12 119.2 . .
C11 C12 H12 119.2 2_665 .
C12 C11 C10 120.31(17) 2_665 .
C12 C11 H11 119.8 2_665 .
C10 C11 H11 119.8 . .
C2G O1G C1G 109.65(13) . .
O1G C2G C1G 110.81(15) . 2_666
O1G C2G H2G1 109.5 . .
C1G C2G H2G1 109.5 2_666 .
O1G C2G H2G2 109.5 . .
C1G C2G H2G2 109.5 2_666 .
H2G1 C2G H2G2 108.1 . .
O1G C1G C2G 110.28(15) . 2_666
O1G C1G H1G1 109.6 . .
C2G C1G H1G1 109.6 2_666 .
O1G C1G H1G2 109.6 . .
C2G C1G H1G2 109.6 2_666 .
H1G1 C1G H1G2 108.1 . .

loop_
_geom_bond_atom_site_label_1
_geom_bond_atom_site_label_2
_geom_bond_distance
_geom_bond_site_symmetry_2
O1 C9 1.435(2) .
O1 H1 0.8400 .
S1 C4 1.714(2) .
S1 C1 1.7259(18) .
S2 C8 1.667(2) .
S2 C5 1.7085(18) .
C6 C5 1.426(9) .
C6 C7 1.444(10) .
C6 H6 0.9500 .
S2B C7 1.450(6) .
S2B C5 1.528(6) .
C6B C5 1.390(18) .
C6B C8 1.70(2) .
C6B H6B 0.9500 .
C1 C2 1.363(3) .
C1 C9 1.515(2) .
C2 C3 1.416(3) .
C2 H2 0.9500 .
C3 C4 1.351(3) .
C3 H3 0.9500 .
C4 H4 0.9500 .
C5 C9 1.516(2) .
C7 C8 1.352(3) .
C7 H7 0.9500 .
C8 H8 0.9500 .
C9 C10 1.538(2) .
C10 C12 1.387(3) .
C10 C11 1.397(2) .
C12 C11 1.388(3) 2_665
C12 H12 0.9500 .
C11 C12 1.388(3) 2_665
C11 H11 0.9500 .
O1G C2G 1.436(2) .
O1G C1G 1.438(2) .
C2G C1G 1.506(3) 2_666
C2G H2G1 0.9900 .
C2G H2G2 0.9900 .
C1G C2G 1.506(3) 2_666
C1G H1G1 0.9900 .
C1G H1G2 0.9900 .

loop_
_geom_hbond_atom_site_label_D
_geom_hbond_atom_site_label_H
_geom_hbond_atom_site_label_A
_geom_hbond_distance_DH
_geom_hbond_distance_HA
_geom_hbond_distance_DA
_geom_hbond_angle_DHA
_geom_hbond_site_symmetry_A
O1 H1 O1G 0.84 1.98 2.8099(18) 168.5 .
C12 H12 O1G 0.95 2.70 3.483(2) 140.6 .
C1G H1G1 Cg1 0.99 2.88 3.5382(18) 124.9 2_776
C4 H4 Cg2 0.95 2.79 3.5533(19) 137.7 1_565
C7 H7 Cg4 0.95 2.73 3.6651(19) 168.3 1_655
C2G H2G2 Cg5 0.99 2.75 3.5107(19) 133.6 1_445
C3 H3 C7 0.95 2.85 3.508(3) 127.3 1_565

loop_
_geom_torsion_atom_site_label_1
_geom_torsion_atom_site_label_2
_geom_torsion_atom_site_label_3
_geom_torsion_atom_site_label_4
_geom_torsion
_geom_torsion_site_symmetry_4
C4 S1 C1 C2 -0.50(14) .
C4 S1 C1 C9 -178.53(14) .
C9 C1 C2 C3 178.15(16) .
S1 C1 C2 C3 0.3(2) .
C1 C2 C3 C4 0.2(2) .
C2 C3 C4 S1 -0.5(2) .
C1 S1 C4 C3 0.60(15) .
C8 C6B C5 C6 -2.4(13) .
C8 C6B C5 C9 -173.0(5) .
C8 C6B C5 S2B -3.1(13) .
C8 C6B C5 S2 122(44) .
C7 C6 C5 C6B 1.8(11) .
C7 C6 C5 C9 171.7(3) .
C7 C6 C5 S2B 158(22) .
C7 C6 C5 S2 0.7(7) .
C7 S2B C5 C6B 2.8(10) .
C7 S2B C5 C6 -22(22) .
C7 S2B C5 C9 172.2(2) .
C7 S2B C5 S2 1.7(4) .
C8 S2 C5 C6B -57(44) .
C8 S2 C5 C6 -0.8(4) .
C8 S2 C5 C9 -172.54(15) .
C8 S2 C5 S2B -1.5(3) .
C5 S2B C7 C8 -1.3(4) .
C5 S2B C7 C6 7(7) .
C5 C6 C7 C8 -0.2(7) .
C5 C6 C7 S2B -172(8) .
S2B C7 C8 S2 0.3(3) .
C6 C7 C8 S2 -0.4(5) .
S2B C7 C8 C6B -0.5(8) .
C6 C7 C8 C6B -1.2(8) .
C5 S2 C8 C7 0.75(17) .
C5 S2 C8 C6B 5(4) .
C5 C6B C8 C7 2.2(12) .
C5 C6B C8 S2 -174(5) .
C2 C1 C9 O1 161.23(17) .
S1 C1 C9 O1 -21.11(18) .
C2 C1 C9 C5 42.9(2) .
S1 C1 C9 C5 -139.48(13) .
C2 C1 C9 C10 -79.6(2) .
S1 C1 C9 C10 98.06(16) .
C6B C5 C9 O1 -33.8(10) .
C6 C5 C9 O1 157.3(5) .
S2B C5 C9 O1 157.7(3) .
S2 C5 C9 O1 -32.50(19) .
C6B C5 C9 C1 81.2(10) .
C6 C5 C9 C1 -87.7(5) .
S2B C5 C9 C1 -87.2(3) .
S2 C5 C9 C1 82.54(17) .
C6B C5 C9 C10 -155.2(10) .
C6 C5 C9 C10 35.9(5) .
S2B C5 C9 C10 36.4(3) .
S2 C5 C9 C10 -153.86(13) .
O1 C9 C10 C12 -63.1(2) .
C1 C9 C10 C12 179.96(15) .
C5 C9 C10 C12 59.0(2) .
O1 C9 C10 C11 113.48(17) .
C1 C9 C10 C11 -3.5(2) .
C5 C9 C10 C11 -124.38(17) .
C11 C10 C12 C11 0.1(3) 2_665
C9 C10 C12 C11 176.86(16) 2_665
C12 C10 C11 C12 -0.1(3) 2_665
C9 C10 C11 C12 -176.72(16) 2_665
C1G O1G C2G C1G 58.0(2) 2_666
C2G O1G C1G C2G -57.7(2) 2_666
